data_7010337
loop_
_publ_author_name
'Connelly, Neil G.'
'Emslie, David J. H.'
'Geiger, William E.'
'Hayward, Owen D.'
'Linehan, Emma B.'
'Orpen, A. Guy'
'Quayle, Michael J.'
'Rieger, Philip H.'

_publ_section_title
;
 Redox-induced \k2--\k3 isomerisation in
 hydrotris(pyrazolyl)boratorhodium complexes: synthesis, structure and
 ESR spectroscopy of stabilised rhodium(II) species
;
_journal_issue 5
_journal_name_full 'Journal of the Chemical Society, Dalton Transactions'
_journal_page_first 670
_journal_paper_doi 10.1039/b008131k
_journal_year 2001
_chemical_formula_sum 'C24 H44 B Cl2 F6 N9 O1.5 P2 Rh'
_chemical_formula_weight 843.24
_chemical_name_systematic
; 
 ? 
;
_space_group_IT_number 29
_symmetry_cell_setting orthorhombic
_symmetry_space_group_name_Hall 'P 2c -2ac'
_symmetry_space_group_name_H-M 'P c a 21'
_atom_sites_solution_hydrogens geom
_atom_sites_solution_primary direct
_atom_sites_solution_secondary difmap
_audit_creation_method SHELXL-97
_cell_angle_alpha 90.00(3)
_cell_angle_beta 90.00(6)
_cell_angle_gamma 90.00(3)
_cell_formula_units_Z 8
_cell_length_a 24.390(10)
_cell_length_b 13.330(4)
_cell_length_c 22.563(10)
_cell_measurement_reflns_used 47
_cell_measurement_temperature 293(2)
_cell_volume 7336(5)
_computing_cell_refinement 'SAINT (Siemens, 1995b)'
_computing_data_collection 'SMART (Siemens, 1995b)'
_computing_data_reduction 'SAINT (Siemens, 1995b)'
_computing_molecular_graphics 'SHELXL-97 (Sheldrick, 1997)'
_computing_publication_material 'SHELXL-97 (Sheldrick, 1997)'
_computing_structure_refinement 'SHELXL-97 (Sheldrick, 1997)'
_computing_structure_solution 'SHELXS-97 (Sheldrick, 1990)'
_diffrn_ambient_temperature 293(2)
_diffrn_measured_fraction_theta_full 0.999
_diffrn_measured_fraction_theta_max 0.999
_diffrn_measurement_device_type 'Siemens SMART CCD diffractometer'
_diffrn_measurement_method '\w rotation with narrow frames'
_diffrn_radiation_monochromator graphite
_diffrn_radiation_source 'fine-focus sealed tube'
_diffrn_radiation_type MoK\a
_diffrn_radiation_wavelength 0.71073
_diffrn_reflns_av_R_equivalents 0.3432
_diffrn_reflns_av_sigmaI/netI 0.3419
_diffrn_reflns_limit_h_max 27
_diffrn_reflns_limit_h_min -26
_diffrn_reflns_limit_k_max 15
_diffrn_reflns_limit_k_min -13
_diffrn_reflns_limit_l_max 16
_diffrn_reflns_limit_l_min -25
_diffrn_reflns_number 33447
_diffrn_reflns_theta_full 24.00
_diffrn_reflns_theta_max 24.00
_diffrn_reflns_theta_min 1.53
_exptl_absorpt_coefficient_mu 0.764
_exptl_absorpt_correction_T_max 0.927971
_exptl_absorpt_correction_T_min 0.527951
_exptl_absorpt_correction_type empirical
_exptl_absorpt_process_details 'SADABS, Sheldrick 1996'
_exptl_crystal_colour Red
_exptl_crystal_density_diffrn 1.527
_exptl_crystal_density_method 'not measured'
_exptl_crystal_description Plate
_exptl_crystal_F_000 3448
_exptl_crystal_size_max 0.3
_exptl_crystal_size_mid 0.2
_exptl_crystal_size_min 0.1
_refine_diff_density_max 2.125
_refine_diff_density_min -1.403
_refine_diff_density_rms 0.209
_refine_ls_abs_structure_details 'Flack H D (1983), Acta Cryst. A39, 876-881'
_refine_ls_abs_structure_Flack 0.52(14)
_refine_ls_extinction_method none
_refine_ls_goodness_of_fit_ref 1.012
_refine_ls_hydrogen_treatment mixed
_refine_ls_matrix_type full
_refine_ls_number_parameters 863
_refine_ls_number_reflns 9746
_refine_ls_number_restraints 2
_refine_ls_restrained_S_all 1.012
_refine_ls_R_factor_all 0.2888
_refine_ls_R_factor_gt 0.1447
_refine_ls_shift/su_max 2.322
_refine_ls_shift/su_mean 0.066
_refine_ls_structure_factor_coef Fsqd
_refine_ls_weighting_details 'calc w=1/[\s^2^(Fo^2^)+(0.1656P)^2^+95.2565P] where P=(Fo^2^+2Fc^2^)/3'
_refine_ls_weighting_scheme calc
_refine_ls_wR_factor_gt 0.2981
_refine_ls_wR_factor_ref 0.3938
_reflns_number_gt 3938
_reflns_number_total 9746
_reflns_threshold_expression >2sigma(I)
_cod_data_source_file b008131k.txt
_cod_data_source_block 4+
_cod_depositor_comments
;
The following automatic conversions were performed:
'_symmetry_cell_setting' value 'Orthorhombic' changed to 'orthorhombic'
according to '/home/saulius/struct/CIF-dictionaries/cif_core.dic'
dictionary named 'cif_core.dic' version 2.4.1 from
2010-06-29.

'_exptl_absorpt_correction_type' value 'Empirical' changed to
'empirical' according to
'/home/saulius/struct/CIF-dictionaries/cif_core.dic' dictionary named
'cif_core.dic' version 2.4.1 from 2010-06-29.

Automatic conversion script
Id: cif_fix_enum 1527 2010-12-29 10:47:43Z saulius 
;
_cod_original_sg_symbol_H-M Pca2(1)
_cod_original_formula_sum 'C24 H44 B Cl2 F6 N9 O1.50 P2 Rh'
_cod_database_code 7010337

loop_
_symmetry_equiv_pos_as_xyz
'x, y, z'
'-x, -y, z+1/2'
'x+1/2, -y, z'
'-x+1/2, y, z+1/2'

loop_
_atom_site_label
_atom_site_type_symbol
_atom_site_fract_x
_atom_site_fract_y
_atom_site_fract_z
_atom_site_U_iso_or_equiv
_atom_site_adp_type
_atom_site_occupancy
_atom_site_symmetry_multiplicity
_atom_site_calc_flag
_atom_site_refinement_flags
_atom_site_disorder_assembly
_atom_site_disorder_group
Rh1 Rh 0.82193(9) -0.09078(18) -0.40553(13) 0.0243(7) Uani 1 1 d . . .
Rh2 Rh 1.19150(12) -0.4160(2) 0.27503(13) 0.0323(9) Uani 1 1 d . . .
P1 P 0.7439(3) -0.1854(6) -0.4281(5) 0.031(3) Uani 1 1 d . . .
P3 P 1.0364(4) 0.3791(8) -0.4843(6) 0.050(3) Uani 1 1 d . . .
P4 P 1.0947(4) 0.1079(9) -0.1517(6) 0.047(3) Uani 1 1 d . . .
P11 P 1.1134(4) -0.3267(7) 0.2984(5) 0.035(3) Uani 1 1 d . . .
O1 O 0.7540(10) 0.0831(19) -0.391(2) 0.092(15) Uani 1 1 d . . .
O2 O 1.1213(10) -0.6065(15) 0.2615(14) 0.045(9) Uani 1 1 d . . .
O3 O 1.0587(6) 0.0849(13) -0.4066(15) 0.036(7) Uani 1 1 d . . .
N9 N 0.7300(10) -0.164(3) -0.4961(15) 0.043(10) Uani 1 1 d . . .
N3 N 0.9172(12) -0.2167(19) -0.3754(16) 0.040(10) Uani 1 1 d . . .
N6 N 0.8928(11) 0.0014(17) -0.3967(16) 0.033(8) Uani 1 1 d . . .
N5 N 0.9313(12) -0.039(2) -0.3559(17) 0.048(10) Uani 1 1 d . . .
N2 N 0.8271(10) -0.1128(18) -0.3066(16) 0.026(8) Uani 1 1 d . . .
N1 N 0.8768(12) -0.133(2) -0.2878(18) 0.033(10) Uani 1 1 d . . .
N16 N 1.2636(13) -0.496(4) 0.266(2) 0.074(17) Uani 1 1 d . . .
N15 N 1.3041(12) -0.4721(17) 0.2299(14) 0.030(9) Uani 1 1 d . . .
N14 N 1.2470(10) -0.2984(19) 0.2908(14) 0.019(7) Uani 1 1 d . . .
N13 N 1.2887(10) -0.286(2) 0.2446(13) 0.026(8) Uani 1 1 d . . .
N12 N 1.1957(15) -0.398(2) 0.1774(17) 0.047(10) Uani 1 1 d . . .
N11 N 1.2482(13) -0.367(2) 0.1562(12) 0.029(8) Uani 1 1 d . . .
N19 N 1.1030(16) -0.350(2) 0.3690(17) 0.058(12) Uani 1 1 d . . .
N18 N 1.1233(12) -0.202(2) 0.2834(17) 0.050(11) Uani 1 1 d . . .
N17 N 1.0490(13) -0.354(3) 0.2650(17) 0.073(14) Uani 1 1 d . . .
N4 N 0.8764(12) -0.213(2) -0.4198(13) 0.029(8) Uani 1 1 d . . .
N8 N 0.7526(11) -0.3052(16) -0.4166(15) 0.037(9) Uani 1 1 d . . .
N7 N 0.6853(8) -0.1642(16) -0.3977(15) 0.027(7) Uani 1 1 d . . .
B1 B 0.911(4) -0.134(4) -0.299(7) 0.32(10) Uani 1 1 d . . .
H1 H 0.9385 -0.1490 -0.2682 0.385 Uiso 1 1 calc R . .
B2 B 1.2956(17) -0.363(2) 0.1975(16) 0.019(9) Uani 1 1 d . . .
H2 H 1.3287 -0.3467 0.1747 0.023 Uiso 1 1 calc R . .
C1 C 0.8519(12) -0.299(2) -0.5139(19) 0.037(12) Uani 1 1 d . . .
H1A H 0.8177 -0.2644 -0.5093 0.056 Uiso 1 1 calc R . .
H1B H 0.8452 -0.3697 -0.5184 0.056 Uiso 1 1 calc R . .
H1C H 0.8706 -0.2743 -0.5484 0.056 Uiso 1 1 calc R . .
C2 C 0.8879(16) -0.281(3) -0.4586(17) 0.038(11) Uani 1 1 d . . .
C3 C 0.9347(12) -0.340(2) -0.4398(14) 0.014(9) Uani 1 1 d . . .
H3 H 0.9505 -0.3961 -0.4574 0.017 Uiso 1 1 calc R . .
C4 C 0.9494(17) -0.291(3) -0.3895(15) 0.042(11) Uani 1 1 d . . .
C5 C 0.9972(17) -0.334(2) -0.358(2) 0.061(16) Uani 1 1 d . . .
H5A H 1.0074 -0.3967 -0.3755 0.091 Uiso 1 1 calc R . .
H5B H 0.9875 -0.3454 -0.3168 0.091 Uiso 1 1 calc R . .
H5C H 1.0274 -0.2882 -0.3595 0.091 Uiso 1 1 calc R . .
C6 C 0.8782(14) 0.131(2) -0.464(2) 0.056(16) Uani 1 1 d . . .
H6A H 0.8772 0.0898 -0.4989 0.084 Uiso 1 1 calc R . .
H6B H 0.8919 0.1963 -0.4742 0.084 Uiso 1 1 calc R . .
H6C H 0.8419 0.1371 -0.4480 0.084 Uiso 1 1 calc R . .
C7 C 0.9114(12) 0.089(2) -0.4233(15) 0.024(10) Uani 1 1 d . . .
C8 C 0.9624(11) 0.113(2) -0.400(2) 0.039(11) Uani 1 1 d . . .
H8 H 0.9839 0.1681 -0.4104 0.047 Uiso 1 1 calc R . .
C9 C 0.9756(14) 0.036(3) -0.3568(18) 0.034(10) Uani 1 1 d . . .
C10 C 1.0206(15) 0.022(2) -0.313(2) 0.053(14) Uani 1 1 d . . .
H10A H 1.0445 0.0794 -0.3142 0.080 Uiso 1 1 calc R . .
H10B H 1.0410 -0.0371 -0.3229 0.080 Uiso 1 1 calc R . .
H10C H 1.0053 0.0155 -0.2742 0.080 Uiso 1 1 calc R . .
C11 C 0.7360(17) -0.067(3) -0.2691(18) 0.061(17) Uani 1 1 d . . .
H11D H 0.7344 0.0049 -0.2742 0.092 Uiso 1 1 calc R . .
H11E H 0.7158 -0.0850 -0.2342 0.092 Uiso 1 1 calc R . .
H11F H 0.7201 -0.0988 -0.3030 0.092 Uiso 1 1 calc R . .
C12 C 0.7936(17) -0.098(3) -0.2627(17) 0.032(10) Uani 1 1 d . . .
C13 C 0.826(2) -0.123(3) -0.209(2) 0.08(2) Uani 1 1 d . . .
H13 H 0.8096 -0.1237 -0.1722 0.101 Uiso 1 1 calc R . .
C14 C 0.876(4) -0.143(3) -0.2154(18) 0.14(4) Uani 1 1 d . . .
C15 C 0.9279(16) -0.169(3) -0.181(3) 0.09(2) Uani 1 1 d . . .
H15A H 0.9186 -0.2034 -0.1455 0.135 Uiso 1 1 calc R . .
H15B H 0.9474 -0.1083 -0.1720 0.135 Uiso 1 1 calc R . .
H15C H 0.9507 -0.2112 -0.2055 0.135 Uiso 1 1 calc R . .
C16 C 0.6781(13) -0.197(3) -0.5348(18) 0.055(13) Uani 1 1 d . . .
H16A H 0.6656 -0.1405 -0.5576 0.082 Uiso 1 1 calc R . .
H16B H 0.6492 -0.2192 -0.5091 0.082 Uiso 1 1 calc R . .
H16C H 0.6883 -0.2504 -0.5611 0.082 Uiso 1 1 calc R . .
C17 C 0.7724(15) -0.089(4) -0.529(2) 0.068(17) Uani 1 1 d . . .
H17A H 0.7769 -0.1087 -0.5693 0.101 Uiso 1 1 calc R . .
H17B H 0.8072 -0.0909 -0.5089 0.101 Uiso 1 1 calc R . .
H17C H 0.7582 -0.0216 -0.5273 0.101 Uiso 1 1 calc R . .
C18 C 0.6564(14) -0.068(3) -0.411(3) 0.058(14) Uani 1 1 d . . .
H18A H 0.6208 -0.0823 -0.4271 0.087 Uiso 1 1 calc R . .
H18B H 0.6773 -0.0304 -0.4394 0.087 Uiso 1 1 calc R . .
H18C H 0.6526 -0.0298 -0.3753 0.087 Uiso 1 1 calc R . .
C19 C 0.6531(12) -0.228(2) -0.3573(18) 0.026(10) Uani 1 1 d . . .
H19A H 0.6444 -0.1910 -0.3221 0.040 Uiso 1 1 calc R . .
H19B H 0.6741 -0.2864 -0.3470 0.040 Uiso 1 1 calc R . .
H19C H 0.6198 -0.2483 -0.3766 0.040 Uiso 1 1 calc R . .
C20 C 0.7847(16) -0.341(3) -0.3604(15) 0.038(10) Uani 1 1 d . . .
H20A H 0.7602 -0.3755 -0.3342 0.057 Uiso 1 1 calc R . .
H20B H 0.7998 -0.2834 -0.3403 0.057 Uiso 1 1 calc R . .
H20C H 0.8139 -0.3848 -0.3721 0.057 Uiso 1 1 calc R . .
C21 C 0.719(2) -0.383(3) -0.441(2) 0.11(2) Uani 1 1 d . . .
H21A H 0.7346 -0.4062 -0.4779 0.159 Uiso 1 1 calc R . .
H21B H 0.6827 -0.3567 -0.4492 0.159 Uiso 1 1 calc R . .
H21C H 0.7160 -0.4376 -0.4140 0.159 Uiso 1 1 calc R . .
C23 C 0.7796(11) 0.016(2) -0.404(2) 0.049(14) Uani 1 1 d . . .
C101 C 1.3978(16) -0.513(3) 0.190(2) 0.058(14) Uani 1 1 d . . .
H10J H 1.3993 -0.4437 0.1787 0.086 Uiso 1 1 calc R . .
H10K H 1.3953 -0.5541 0.1550 0.086 Uiso 1 1 calc R . .
H10L H 1.4304 -0.5304 0.2115 0.086 Uiso 1 1 calc R . .
C102 C 1.3476(13) -0.531(3) 0.2291(18) 0.036(11) Uani 1 1 d . . .
C103 C 1.336(2) -0.610(2) 0.264(2) 0.064(15) Uani 1 1 d . . .
H103 H 1.3553 -0.6679 0.2741 0.076 Uiso 1 1 calc R . .
C104 C 1.2784(15) -0.569(4) 0.283(3) 0.09(2) Uani 1 1 d . . .
C105 C 1.245(2) -0.639(3) 0.345(2) 0.073(15) Uani 1 1 d . . .
H10G H 1.2177 -0.6832 0.3288 0.109 Uiso 1 1 calc R . .
H10H H 1.2285 -0.5926 0.3716 0.109 Uiso 1 1 calc R . .
H10I H 1.2723 -0.6779 0.3654 0.109 Uiso 1 1 calc R . .
C106 C 1.3663(14) -0.170(3) 0.223(2) 0.052(14) Uani 1 1 d . . .
H10D H 1.3989 -0.1584 0.2463 0.078 Uiso 1 1 calc R . .
H10E H 1.3561 -0.1093 0.2033 0.078 Uiso 1 1 calc R . .
H10F H 1.3731 -0.2218 0.1949 0.078 Uiso 1 1 calc R . .
C107 C 1.3228(12) -0.200(2) 0.2619(16) 0.021(8) Uani 1 1 d . . .
C108 C 1.3016(14) -0.167(2) 0.314(2) 0.046(13) Uani 1 1 d . . .
H108 H 1.3153 -0.1149 0.3365 0.056 Uiso 1 1 calc R . .
C109 C 1.2559(13) -0.225(3) 0.327(3) 0.07(2) Uani 1 1 d . . .
C110 C 1.2235(17) -0.212(2) 0.3825(18) 0.039(11) Uani 1 1 d . . .
H11A H 1.2347 -0.1516 0.4021 0.059 Uiso 1 1 calc R . .
H11B H 1.2296 -0.2684 0.4082 0.059 Uiso 1 1 calc R . .
H11C H 1.1852 -0.2080 0.3730 0.059 Uiso 1 1 calc R . .
C111 C 1.291(2) -0.321(2) 0.0615(19) 0.058(14) Uani 1 1 d . . .
H11V H 1.3197 -0.3703 0.0605 0.087 Uiso 1 1 calc R . .
H11W H 1.3055 -0.2590 0.0769 0.087 Uiso 1 1 calc R . .
H11$ H 1.2774 -0.3101 0.0221 0.087 Uiso 1 1 calc R . .
C112 C 1.2438(14) -0.358(3) 0.1019(19) 0.035(10) Uani 1 1 d . . .
C113 C 1.1919(15) -0.367(3) 0.0747(17) 0.032(11) Uani 1 1 d . . .
H113 H 1.1798 -0.3588 0.0359 0.039 Uiso 1 1 calc R . .
C114 C 1.1649(18) -0.395(3) 0.128(3) 0.08(2) Uani 1 1 d . . .
C115 C 1.1030(18) -0.422(3) 0.131(3) 0.079(17) Uani 1 1 d . . .
H11S H 1.0898 -0.4120 0.1706 0.119 Uiso 1 1 calc R . .
H11T H 1.0982 -0.4914 0.1201 0.119 Uiso 1 1 calc R . .
H11U H 1.0828 -0.3805 0.1041 0.119 Uiso 1 1 calc R . .
C116 C 1.0952(18) -0.134(5) 0.319(3) 0.13(3) Uani 1 1 d . . .
H11P H 1.1076 -0.0676 0.3107 0.196 Uiso 1 1 calc R . .
H11Q H 1.1018 -0.1499 0.3599 0.196 Uiso 1 1 calc R . .
H11R H 1.0566 -0.1391 0.3109 0.196 Uiso 1 1 calc R . .
C117 C 1.1523(16) -0.170(3) 0.234(3) 0.08(2) Uani 1 1 d . . .
H11G H 1.1788 -0.1203 0.2459 0.126 Uiso 1 1 calc R . .
H11H H 1.1274 -0.1408 0.2059 0.126 Uiso 1 1 calc R . .
H11I H 1.1709 -0.2257 0.2163 0.126 Uiso 1 1 calc R . .
C118 C 1.1363(17) -0.404(3) 0.4092(19) 0.048(12) Uani 1 1 d . . .
H11M H 1.1173 -0.4635 0.4218 0.072 Uiso 1 1 calc R . .
H11N H 1.1442 -0.3630 0.4431 0.072 Uiso 1 1 calc R . .
H11O H 1.1699 -0.4226 0.3901 0.072 Uiso 1 1 calc R . .
C119 C 1.0498(14) -0.327(3) 0.400(3) 0.073(19) Uani 1 1 d . . .
H11J H 1.0473 -0.3660 0.4358 0.110 Uiso 1 1 calc R . .
H11K H 1.0196 -0.3429 0.3746 0.110 Uiso 1 1 calc R . .
H11L H 1.0486 -0.2568 0.4100 0.110 Uiso 1 1 calc R . .
C120 C 1.0236(16) -0.290(4) 0.220(3) 0.14(3) Uani 1 1 d . . .
H12D H 1.0115 -0.3309 0.1872 0.216 Uiso 1 1 calc R . .
H12E H 1.0500 -0.2422 0.2059 0.216 Uiso 1 1 calc R . .
H12F H 0.9929 -0.2557 0.2367 0.216 Uiso 1 1 calc R . .
C121 C 1.0232(12) -0.445(2) 0.2831(18) 0.024(9) Uani 1 1 d . . .
H12A H 1.0172 -0.4869 0.2491 0.036 Uiso 1 1 calc R . .
H12B H 0.9886 -0.4295 0.3013 0.036 Uiso 1 1 calc R . .
H12C H 1.0462 -0.4791 0.3110 0.036 Uiso 1 1 calc R . .
C122 C 1.1455(19) -0.539(3) 0.2603(17) 0.051(13) Uani 1 1 d . . .
C201 C 1.027(2) 0.015(8) -0.524(2) 0.21(6) Uani 1 1 d . . .
H20F H 1.0316 0.0692 -0.4955 0.252 Uiso 1 1 calc R . .
H20G H 0.9990 0.0328 -0.5523 0.252 Uiso 1 1 calc R . .
C202 C 1.011(2) -0.096(4) -0.4884(18) 0.09(2) Uani 1 1 d . . .
H20D H 1.0042 -0.1472 -0.5179 0.107 Uiso 1 1 calc R . .
H20E H 0.9785 -0.0870 -0.4650 0.107 Uiso 1 1 calc R . .
C203 C 1.120(3) -0.397(4) -0.120(4) 0.22(6) Uani 1 1 d . . .
H20H H 1.1003 -0.4591 -0.1253 0.262 Uiso 1 1 calc R . .
H20I H 1.0985 -0.3568 -0.0927 0.262 Uiso 1 1 calc R . .
C204 C 1.1185(16) -0.354(3) -0.167(8) 0.6(2) Uani 1 1 d D . .
H20J H 1.1343 -0.3949 -0.1980 0.771 Uiso 1 1 calc R . .
H20K H 1.1380 -0.2907 -0.1651 0.771 Uiso 1 1 calc R . .
Cl1 Cl 1.0880(11) -0.016(2) -0.5577(10) 0.226(15) Uani 1 1 d . . .
Cl2 Cl 1.0682(8) -0.1381(13) -0.4395(9) 0.137(8) Uani 1 1 d . . .
Cl3 Cl 1.1836(6) -0.4325(11) -0.0766(6) 0.092(5) Uani 1 1 d . . .
Cl4 Cl 1.0484(6) -0.3346(11) -0.1791(9) 0.104(6) Uani 1 1 d D . .
F1 F 1.0210(11) 0.408(5) -0.415(3) 0.29(4) Uani 1 1 d . . .
F2 F 1.0611(15) 0.294(4) -0.453(3) 0.29(4) Uani 1 1 d . . .
F3 F 1.0960(11) 0.426(3) -0.4776(16) 0.127(14) Uani 1 1 d . . .
F4 F 0.9777(15) 0.335(4) -0.4899(18) 0.152(18) Uani 1 1 d . . .
F5 F 1.0552(19) 0.364(4) -0.5448(16) 0.19(2) Uani 1 1 d . . .
F6 F 1.0176(18) 0.484(2) -0.500(2) 0.156(19) Uani 1 1 d . . .
F7 F 1.0351(11) 0.058(4) -0.1582(19) 0.154(18) Uani 1 1 d . . .
F8 F 1.0968(18) 0.117(6) -0.2146(14) 0.30(4) Uani 1 1 d . . .
F9 F 1.1503(10) 0.165(3) -0.1483(14) 0.100(12) Uani 1 1 d . . .
F10 F 1.0932(19) 0.097(5) -0.0834(19) 0.21(3) Uani 1 1 d . . .
F11 F 1.065(3) 0.204(3) -0.138(4) 0.29(4) Uani 1 1 d . . .
F12 F 1.127(3) 0.021(3) -0.144(6) 0.46(8) Uani 1 1 d . . .

loop_
_atom_site_aniso_label
_atom_site_aniso_U_11
_atom_site_aniso_U_22
_atom_site_aniso_U_33
_atom_site_aniso_U_23
_atom_site_aniso_U_13
_atom_site_aniso_U_12
Rh1 0.0110(11) 0.0134(13) 0.049(2) 0.0075(18) 0.0011(15) 0.0004(11)
Rh2 0.0278(16) 0.0178(16) 0.051(2) 0.0017(19) -0.0015(18) -0.0035(14)
P1 0.011(5) 0.006(4) 0.077(9) 0.017(5) -0.004(5) 0.000(3)
P3 0.028(6) 0.042(7) 0.079(11) 0.016(6) 0.010(6) 0.013(5)
P4 0.025(6) 0.065(9) 0.051(9) -0.003(6) -0.002(5) 0.016(5)
P11 0.032(6) 0.023(6) 0.050(8) 0.008(5) -0.001(5) -0.003(4)
O1 0.031(14) 0.030(16) 0.21(5) 0.02(2) 0.00(2) 0.008(14)
O2 0.043(15) 0.000(12) 0.09(3) -0.026(13) 0.004(15) -0.022(11)
O3 0.000(9) 0.000(9) 0.11(2) 0.007(15) -0.024(16) -0.011(8)
N9 0.000(14) 0.09(3) 0.04(2) -0.025(19) -0.029(15) 0.002(15)
N3 0.040(19) 0.000(15) 0.08(3) -0.012(15) -0.006(19) 0.027(13)
N6 0.036(17) 0.000(13) 0.06(3) 0.015(16) 0.016(19) 0.001(12)
N5 0.024(18) 0.036(19) 0.08(3) -0.027(19) -0.023(19) 0.015(15)
N2 0.008(14) 0.003(14) 0.07(3) 0.004(14) 0.034(15) 0.009(11)
N1 0.000(16) 0.005(16) 0.09(3) 0.003(16) -0.013(18) 0.005(13)
N16 0.004(18) 0.15(4) 0.06(3) 0.07(3) 0.018(19) 0.05(2)
N15 0.05(2) 0.000(13) 0.04(2) -0.007(13) -0.059(18) -0.010(13)
N14 0.011(14) 0.000(14) 0.04(2) 0.023(13) 0.015(13) -0.004(11)
N13 0.000(14) 0.045(19) 0.03(2) -0.004(15) -0.007(14) 0.022(13)
N12 0.07(3) 0.007(16) 0.07(3) -0.018(16) 0.01(2) 0.026(17)
N11 0.06(2) 0.032(17) 0.000(17) -0.016(13) -0.041(15) 0.029(16)
N19 0.10(3) 0.000(16) 0.08(3) -0.011(17) -0.03(2) -0.015(17)
N18 0.040(19) 0.024(17) 0.09(3) -0.001(18) 0.07(2) 0.020(14)
N17 0.04(2) 0.10(3) 0.08(3) -0.02(2) 0.03(2) -0.10(2)
N4 0.033(18) 0.032(18) 0.02(2) 0.009(15) 0.034(15) -0.007(13)
N8 0.037(16) 0.000(12) 0.07(3) 0.008(15) 0.030(18) -0.014(11)
N7 0.000(12) 0.018(13) 0.06(2) 0.001(15) -0.018(15) -0.014(10)
B1 0.21(9) 0.00(3) 0.8(3) 0.06(7) -0.44(14) -0.04(4)
B2 0.05(3) 0.000(17) 0.00(2) -0.006(14) -0.009(19) -0.002(16)
C1 0.000(17) 0.02(2) 0.09(4) -0.01(2) -0.026(19) 0.018(14)
C2 0.06(3) 0.03(2) 0.02(2) -0.015(18) 0.04(2) -0.04(2)
C3 0.02(2) 0.008(17) 0.01(2) 0.032(14) 0.014(15) 0.042(15)
C4 0.07(3) 0.05(3) 0.00(2) 0.024(18) -0.02(2) 0.02(2)
C5 0.07(3) 0.00(2) 0.11(4) 0.03(2) -0.04(3) 0.008(19)
C6 0.04(2) 0.000(17) 0.13(4) -0.03(2) -0.07(3) 0.003(15)
C7 0.021(19) 0.006(16) 0.04(3) 0.006(17) 0.038(17) -0.010(14)
C8 0.000(15) 0.04(2) 0.08(3) 0.00(3) 0.04(2) 0.006(14)
C9 0.03(2) 0.04(2) 0.04(3) -0.04(2) 0.00(2) 0.003(17)
C10 0.05(3) 0.000(18) 0.11(4) -0.05(2) -0.03(3) 0.011(16)
C11 0.07(3) 0.08(3) 0.03(3) -0.06(2) 0.06(2) -0.06(3)
C12 0.05(3) 0.03(2) 0.02(2) -0.010(19) -0.03(2) 0.02(2)
C13 0.17(5) 0.02(2) 0.07(5) -0.03(2) 0.12(4) -0.05(3)
C14 0.39(10) 0.03(3) 0.00(2) -0.02(2) 0.17(5) -0.04(4)
C15 0.03(3) 0.03(3) 0.21(7) -0.01(3) -0.07(4) -0.002(19)
C16 0.000(18) 0.11(4) 0.05(3) 0.00(3) 0.03(2) 0.00(2)
C17 0.01(2) 0.10(4) 0.09(4) 0.08(3) -0.01(2) -0.01(2)
C18 0.03(2) 0.06(3) 0.09(4) 0.01(3) 0.02(3) 0.027(18)
C19 0.007(17) 0.000(16) 0.07(3) 0.013(17) 0.007(18) 0.020(13)
C20 0.06(3) 0.05(2) 0.01(2) 0.037(18) -0.008(19) 0.00(2)
C21 0.20(6) 0.01(2) 0.11(5) 0.04(2) -0.10(4) -0.09(3)
C23 0.000(14) 0.000(15) 0.15(4) 0.03(2) 0.04(2) 0.025(12)
C101 0.04(3) 0.06(3) 0.07(4) 0.05(3) 0.00(3) 0.03(2)
C102 0.017(19) 0.03(2) 0.06(3) 0.02(2) 0.011(19) 0.030(17)
C103 0.12(4) 0.000(18) 0.07(4) 0.020(19) 0.00(3) 0.00(2)
C104 0.00(2) 0.11(4) 0.15(6) -0.13(4) 0.05(3) -0.05(2)
C105 0.07(3) 0.12(4) 0.03(3) 0.00(3) -0.06(2) 0.03(3)
C106 0.03(2) 0.03(2) 0.10(4) -0.02(2) 0.04(2) -0.033(17)
C107 0.018(17) 0.000(14) 0.05(3) -0.015(14) 0.003(17) 0.014(13)
C108 0.03(2) 0.000(17) 0.11(4) -0.02(2) -0.01(2) 0.000(15)
C109 0.000(18) 0.03(2) 0.19(6) 0.08(3) 0.06(3) -0.006(17)
C110 0.07(3) 0.001(17) 0.05(3) -0.008(17) 0.02(2) 0.015(17)
C111 0.12(4) 0.000(18) 0.05(3) 0.019(17) 0.02(3) 0.00(2)
C112 0.04(2) 0.04(2) 0.02(3) -0.02(2) -0.03(2) 0.009(17)
C113 0.04(2) 0.05(3) 0.00(2) 0.027(18) 0.004(18) 0.019(19)
C114 0.05(3) 0.04(3) 0.15(6) -0.01(3) -0.13(4) 0.01(2)
C115 0.09(4) 0.02(2) 0.13(5) 0.00(3) 0.00(3) 0.01(2)
C116 0.04(3) 0.22(7) 0.13(6) -0.14(5) 0.06(3) -0.05(4)
C117 0.03(2) 0.000(19) 0.22(7) 0.00(3) 0.00(3) 0.011(17)
C118 0.06(3) 0.03(2) 0.06(3) 0.01(2) 0.04(2) -0.01(2)
C119 0.01(2) 0.02(2) 0.19(6) -0.02(3) 0.05(3) 0.026(17)
C120 0.01(3) 0.12(5) 0.30(9) 0.13(6) -0.05(4) 0.04(3)
C121 0.000(15) 0.03(2) 0.05(3) 0.009(19) -0.013(18) 0.005(13)
C122 0.08(3) 0.05(3) 0.02(3) -0.03(2) -0.04(2) 0.03(3)
C201 0.03(3) 0.60(18) 0.00(3) 0.03(6) 0.00(2) 0.08(6)
C202 0.12(4) 0.15(5) 0.00(2) -0.02(3) -0.02(3) 0.08(4)
C203 0.29(10) 0.05(4) 0.32(11) 0.12(5) -0.19(9) -0.17(6)
C204 0.7(2) 0.07(6) 1.2(4) 0.31(13) -0.7(3) -0.30(11)
Cl1 0.26(3) 0.31(3) 0.112(18) -0.02(2) 0.021(19) -0.21(3)
Cl2 0.129(14) 0.126(14) 0.154(19) 0.073(13) 0.051(12) 0.057(11)
Cl3 0.116(12) 0.091(11) 0.070(10) -0.010(8) -0.012(9) -0.024(9)
Cl4 0.081(10) 0.089(11) 0.140(16) -0.008(10) -0.043(10) -0.033(8)
F1 0.034(17) 0.58(10) 0.27(6) -0.31(7) 0.05(3) -0.10(4)
F2 0.11(3) 0.38(7) 0.38(7) 0.38(7) 0.09(4) 0.11(4)
F3 0.036(17) 0.23(4) 0.12(3) 0.04(3) 0.021(17) -0.01(2)
F4 0.11(3) 0.24(5) 0.11(3) 0.09(3) 0.00(2) -0.04(3)
F5 0.22(4) 0.29(6) 0.06(3) -0.09(3) 0.09(3) -0.12(4)
F6 0.22(5) 0.033(18) 0.21(5) 0.01(2) 0.11(4) 0.03(2)
F7 0.024(16) 0.28(5) 0.16(4) -0.02(3) 0.00(2) -0.05(2)
F8 0.17(4) 0.71(12) 0.019(19) -0.09(4) 0.03(2) -0.30(6)
F9 0.047(17) 0.16(3) 0.09(2) 0.01(2) -0.045(16) -0.068(18)
F10 0.18(4) 0.34(7) 0.12(4) 0.06(4) -0.07(3) -0.23(5)
F11 0.29(7) 0.11(4) 0.48(12) 0.00(5) 0.14(7) 0.10(4)
F12 0.26(7) 0.05(3) 1.1(3) -0.04(6) 0.21(11) 0.09(4)

loop_
_atom_type_symbol
_atom_type_description
_atom_type_scat_dispersion_real
_atom_type_scat_dispersion_imag
_atom_type_scat_source
C C 0.0033 0.0016 'International Tables Vol C Tables 4.2.6.8 and 6.1.1.4'
H H 0.0000 0.0000 'International Tables Vol C Tables 4.2.6.8 and 6.1.1.4'
B B 0.0013 0.0007 'International Tables Vol C Tables 4.2.6.8 and 6.1.1.4'
N N 0.0061 0.0033 'International Tables Vol C Tables 4.2.6.8 and 6.1.1.4'
O O 0.0106 0.0060 'International Tables Vol C Tables 4.2.6.8 and 6.1.1.4'
F F 0.0171 0.0103 'International Tables Vol C Tables 4.2.6.8 and 6.1.1.4'
P P 0.1023 0.0942 'International Tables Vol C Tables 4.2.6.8 and 6.1.1.4'
Rh Rh -1.1178 0.9187 'International Tables Vol C Tables 4.2.6.8 and 6.1.1.4'
Cl Cl 0.1484 0.1585 'International Tables Vol C Tables 4.2.6.8 and 6.1.1.4'

loop_
_geom_angle_atom_site_label_1
_geom_angle_atom_site_label_2
_geom_angle_atom_site_label_3
_geom_angle
_geom_angle_site_symmetry_1
_geom_angle_site_symmetry_3
_geom_angle_publ_flag
C23 Rh1 N4 171.6(17) . . ?
C23 Rh1 N6 90.4(12) . . ?
N4 Rh1 N6 87.1(10) . . ?
C23 Rh1 N2 96.9(19) . . ?
N4 Rh1 N2 90.9(10) . . ?
N6 Rh1 N2 86.4(12) . . ?
C23 Rh1 P1 87.9(11) . . ?
N4 Rh1 P1 93.6(8) . . ?
N6 Rh1 P1 172.6(10) . . ?
N2 Rh1 P1 100.9(7) . . ?
C23 Rh1 B1 121(3) . . ?
N4 Rh1 B1 64(2) . . ?
N6 Rh1 B1 59.8(19) . . ?
N2 Rh1 B1 39(3) . . ?
P1 Rh1 B1 127.0(16) . . ?
C122 Rh2 N16 92.1(18) . . ?
C122 Rh2 N14 173.7(13) . . ?
N16 Rh2 N14 81.7(16) . . ?
C122 Rh2 N12 87.3(15) . . ?
N16 Rh2 N12 85.7(14) . . ?
N14 Rh2 N12 93.2(12) . . ?
C122 Rh2 P11 89.9(12) . . ?
N16 Rh2 P11 172.2(13) . . ?
N14 Rh2 P11 96.2(7) . . ?
N12 Rh2 P11 102.0(9) . . ?
C122 Rh2 B2 122.7(13) . . ?
N16 Rh2 B2 51.8(13) . . ?
N14 Rh2 B2 53.8(10) . . ?
N12 Rh2 B2 52.4(11) . . ?
P11 Rh2 B2 132.3(7) . . ?
N9 P1 N7 100.9(16) . . ?
N9 P1 N8 110.6(18) . . ?
N7 P1 N8 102.7(13) . . ?
N9 P1 Rh1 106.7(12) . . ?
N7 P1 Rh1 122.3(10) . . ?
N8 P1 Rh1 112.8(11) . . ?
F5 P3 F2 102(3) . . ?
F5 P3 F6 90(3) . . ?
F2 P3 F6 163(4) . . ?
F5 P3 F4 99(2) . . ?
F2 P3 F4 97(2) . . ?
F6 P3 F4 93(2) . . ?
F5 P3 F3 82(2) . . ?
F2 P3 F3 83(2) . . ?
F6 P3 F3 86(2) . . ?
F4 P3 F3 179(3) . . ?
F5 P3 F1 173(2) . . ?
F2 P3 F1 79(4) . . ?
F6 P3 F1 87(3) . . ?
F4 P3 F1 88(2) . . ?
F3 P3 F1 91.5(18) . . ?
F12 P4 F8 100(5) . . ?
F12 P4 F11 161(6) . . ?
F8 P4 F11 98(4) . . ?
F12 P4 F10 80(5) . . ?
F8 P4 F10 179(4) . . ?
F11 P4 F10 82(4) . . ?
F12 P4 F9 85(3) . . ?
F8 P4 F9 88.5(18) . . ?
F11 P4 F9 90(3) . . ?
F10 P4 F9 91.0(16) . . ?
F12 P4 F7 100(3) . . ?
F8 P4 F7 89(2) . . ?
F11 P4 F7 86(3) . . ?
F10 P4 F7 92(2) . . ?
F9 P4 F7 175(2) . . ?
N19 P11 N18 113.3(17) . . ?
N19 P11 N17 103.5(18) . . ?
N18 P11 N17 104.0(19) . . ?
N19 P11 Rh2 104.6(14) . . ?
N18 P11 Rh2 109.9(9) . . ?
N17 P11 Rh2 121.6(14) . . ?
C16 N9 P1 130(3) . . ?
C16 N9 C17 115(3) . . ?
P1 N9 C17 114(2) . . ?
C4 N3 N4 106(3) . . ?
C4 N3 B1 131(3) . . ?
N4 N3 B1 122(2) . . ?
C7 N6 N5 112(3) . . ?
C7 N6 Rh1 135(3) . . ?
N5 N6 Rh1 112(2) . . ?
N6 N5 C9 103(3) . . ?
N6 N5 B1 122(3) . . ?
C9 N5 B1 132(3) . . ?
C12 N2 N1 112(4) . . ?
C12 N2 Rh1 134(2) . . ?
N1 N2 Rh1 113(2) . . ?
B1 N1 N2 143(10) . . ?
B1 N1 C14 108(10) . . ?
N2 N1 C14 109(4) . . ?
C104 N16 N15 101(4) . . ?
C104 N16 Rh2 134(4) . . ?
N15 N16 Rh2 124(3) . . ?
C102 N15 N16 118(3) . . ?
C102 N15 B2 129(3) . . ?
N16 N15 B2 113(3) . . ?
C102 N15 C104 82(2) . . ?
N16 N15 C104 35.4(18) . . ?
B2 N15 C104 149(3) . . ?
C109 N14 N13 104(2) . . ?
C109 N14 Rh2 141(2) . . ?
N13 N14 Rh2 114(2) . . ?
N14 N13 C107 107(3) . . ?
N14 N13 B2 121(3) . . ?
C107 N13 B2 132(3) . . ?
C114 N12 N11 102(4) . . ?
C114 N12 Rh2 143(4) . . ?
N11 N12 Rh2 114(2) . . ?
C112 N11 N12 106(3) . . ?
C112 N11 B2 133(4) . . ?
N12 N11 B2 120(3) . . ?
C118 N19 C119 107(4) . . ?
C118 N19 P11 129(3) . . ?
C119 N19 P11 123(3) . . ?
C116 N18 C117 121(4) . . ?
C116 N18 P11 117(3) . . ?
C117 N18 P11 122(2) . . ?
C121 N17 C120 120(3) . . ?
C121 N17 P11 117(3) . . ?
C120 N17 P11 123(3) . . ?
C2 N4 N3 108(3) . . ?
C2 N4 Rh1 141(3) . . ?
N3 N4 Rh1 111(2) . . ?
C21 N8 C20 113(3) . . ?
C21 N8 P1 125(3) . . ?
C20 N8 P1 119(2) . . ?
C19 N7 C18 112(3) . . ?
C19 N7 P1 129.4(19) . . ?
C18 N7 P1 119(2) . . ?
N1 B1 N5 116(6) . . ?
N1 B1 N3 109(7) . . ?
N5 B1 N3 77(6) . . ?
N1 B1 Rh1 65(7) . . ?
N5 B1 Rh1 63(2) . . ?
N3 B1 Rh1 62(2) . . ?
N13 B2 N11 113(3) . . ?
N13 B2 N15 108(3) . . ?
N11 B2 N15 110(2) . . ?
N13 B2 Rh2 71(2) . . ?
N11 B2 Rh2 73(2) . . ?
N15 B2 Rh2 69.9(18) . . ?
N4 C2 C3 111(4) . . ?
N4 C2 C1 122(4) . . ?
C3 C2 C1 127(3) . . ?
C4 C3 C2 101(3) . . ?
N3 C4 C3 114(3) . . ?
N3 C4 C5 130(4) . . ?
C3 C4 C5 115(4) . . ?
C6 C7 N6 117(3) . . ?
C6 C7 C8 134(3) . . ?
N6 C7 C8 109(3) . . ?
C7 C8 C9 107(3) . . ?
C8 C9 N5 109(3) . . ?
C8 C9 C10 134(3) . . ?
N5 C9 C10 117(4) . . ?
N2 C12 C13 105(3) . . ?
N2 C12 C11 125(3) . . ?
C13 C12 C11 131(4) . . ?
C14 C13 C12 119(5) . . ?
C13 C14 C15 144(5) . . ?
C13 C14 N1 96(6) . . ?
C15 C14 N1 120(5) . . ?
O1 C23 Rh1 166(5) . . ?
N15 C102 C103 107(3) . . ?
N15 C102 C101 124(3) . . ?
C103 C102 C101 129(3) . . ?
C102 C103 C104 95(4) . . ?
N16 C104 C103 120(5) . . ?
N16 C104 C105 124(4) . . ?
C103 C104 C105 115(5) . . ?
N16 C104 N15 44(3) . . ?
C103 C104 N15 76(2) . . ?
C105 C104 N15 166(3) . . ?
C108 C107 C106 136(3) . . ?
C108 C107 N13 105(3) . . ?
C106 C107 N13 119(3) . . ?
C107 C108 C109 108(4) . . ?
N14 C109 C108 115(4) . . ?
N14 C109 C110 122(3) . . ?
C108 C109 C110 123(5) . . ?
N11 C112 C113 120(4) . . ?
N11 C112 C111 123(4) . . ?
C113 C112 C111 116(4) . . ?
C112 C113 C114 94(3) . . ?
N12 C114 C113 117(4) . . ?
N12 C114 C115 120(6) . . ?
C113 C114 C115 123(4) . . ?
O2 C122 Rh2 169(4) . . ?
C202 C201 Cl1 101(5) . . ?
C201 C202 Cl2 112(4) . . ?
C204 C203 Cl3 127(6) . . ?
C203 C204 Cl4 104(8) . . ?

loop_
_geom_bond_atom_site_label_1
_geom_bond_atom_site_label_2
_geom_bond_distance
_geom_bond_site_symmetry_2
_geom_bond_publ_flag
Rh1 C23 1.76(2) . ?
Rh1 N4 2.13(3) . ?
Rh1 N6 2.13(3) . ?
Rh1 N2 2.26(4) . ?
Rh1 P1 2.339(9) . ?
Rh1 B1 3.30(7) . ?
Rh2 C122 2.01(5) . ?
Rh2 N16 2.07(3) . ?
Rh2 N14 2.10(3) . ?
Rh2 N12 2.22(4) . ?
Rh2 P11 2.306(11) . ?
Rh2 B2 3.17(4) . ?
P1 N9 1.60(3) . ?
P1 N7 1.61(3) . ?
P1 N8 1.63(2) . ?
P3 F5 1.45(3) . ?
P3 F2 1.47(3) . ?
P3 F6 1.51(3) . ?
P3 F4 1.55(4) . ?
P3 F3 1.59(3) . ?
P3 F1 1.66(5) . ?
P4 F12 1.42(5) . ?
P4 F8 1.43(4) . ?
P4 F11 1.51(4) . ?
P4 F10 1.55(4) . ?
P4 F9 1.56(2) . ?
P4 F7 1.61(3) . ?
P11 N19 1.64(4) . ?
P11 N18 1.71(3) . ?
P11 N17 1.78(3) . ?
O1 C23 1.12(4) . ?
O2 C122 1.08(5) . ?
N9 C16 1.60(5) . ?
N9 C17 1.62(5) . ?
N3 C4 1.31(4) . ?
N3 N4 1.41(4) . ?
N3 B1 2.05(15) . ?
N6 C7 1.38(4) . ?
N6 N5 1.42(4) . ?
N5 C9 1.47(4) . ?
N5 B1 1.87(13) . ?
N2 C12 1.30(5) . ?
N2 N1 1.31(4) . ?
N1 B1 0.88(13) . ?
N1 C14 1.64(6) . ?
N16 C104 1.11(6) . ?
N16 N15 1.33(4) . ?
N15 C102 1.32(4) . ?
N15 B2 1.65(4) . ?
N15 C104 1.88(7) . ?
N14 C109 1.29(6) . ?
N14 N13 1.47(4) . ?
N13 C107 1.47(4) . ?
N13 B2 1.49(4) . ?
N12 C114 1.35(5) . ?
N12 N11 1.43(4) . ?
N11 C112 1.24(5) . ?
N11 B2 1.49(4) . ?
N19 C118 1.42(5) . ?
N19 C119 1.51(5) . ?
N18 C116 1.39(5) . ?
N18 C117 1.39(6) . ?
N17 C121 1.42(4) . ?
N17 C120 1.47(6) . ?
N4 C2 1.30(4) . ?
N8 C21 1.44(4) . ?
N8 C20 1.56(4) . ?
N7 C19 1.47(4) . ?
N7 C18 1.49(4) . ?
C1 C2 1.54(5) . ?
C2 C3 1.45(5) . ?
C3 C4 1.35(5) . ?
C4 C5 1.49(5) . ?
C6 C7 1.35(5) . ?
C7 C8 1.39(5) . ?
C8 C9 1.45(5) . ?
C9 C10 1.49(5) . ?
C11 C12 1.47(5) . ?
C12 C13 1.47(7) . ?
C13 C14 1.25(9) . ?
C14 C15 1.53(9) . ?
C101 C102 1.53(5) . ?
C102 C103 1.35(5) . ?
C103 C104 1.56(6) . ?
C104 C105 1.85(8) . ?
C106 C107 1.43(4) . ?
C107 C108 1.35(5) . ?
C108 C109 1.39(4) . ?
C109 C110 1.49(6) . ?
C111 C112 1.55(5) . ?
C112 C113 1.41(5) . ?
C113 C114 1.42(6) . ?
C114 C115 1.55(6) . ?
C201 C202 1.71(10) . ?
C201 Cl1 1.73(5) . ?
C202 Cl2 1.86(4) . ?
C203 C204 1.21(16) . ?
C203 Cl3 1.88(7) . ?
C204 Cl4 1.75(2) . ?

loop_
_geom_torsion_atom_site_label_1
_geom_torsion_atom_site_label_2
_geom_torsion_atom_site_label_3
_geom_torsion_atom_site_label_4
_geom_torsion
_geom_torsion_site_symmetry_1
_geom_torsion_site_symmetry_2
_geom_torsion_site_symmetry_3
_geom_torsion_site_symmetry_4
_geom_torsion_publ_flag
Rh1 B1 N1 N2 -7(8) . . . . ?
Rh2 B2 N11 N12 -5(2) . . . . ?
N3 B1 N1 N2 -52(9) . . . . ?
N13 B2 N11 N12 -65(4) . . . . ?
N5 B1 N1 N2 32(15) . . . . ?
N15 B2 N11 N12 55(4) . . . . ?
B1 N1 N2 C14 -167(11) . . . . ?
B2 N11 N12 C114 -178(3) . . . . ?
H1 B1 N1 N2 174.4 . . . . ?
H2 B2 N11 N12 174.4 . . . . ?
